data_4108557
loop_
_publ_author_name
'Qin Liu'
'St\'ephane Perreault'
'Tomislav Rovis'

_publ_section_title
;
 Catalytic Asymmetric Intermolecular Stetter Reaction of Glyoxamides with
 Alkylidenemalonates
;
_journal_name_full 'Journal of the American Chemical Society'
_journal_page_first 14066
_journal_page_last 14067
_journal_paper_doi 10.1021/ja805680z
_journal_volume 130
_journal_year 2008
_chemical_absolute_configuration ab
_chemical_formula_sum 'C13 H19 O7'
_chemical_formula_weight 287.28
_chemical_name_systematic
;                                                                              
 ?                                                                             
;
_space_group_IT_number 19
_symmetry_cell_setting orthorhombic
_symmetry_space_group_name_Hall 'P 2ac 2ab'
_symmetry_space_group_name_H-M 'P 21 21 21'
_atom_sites_solution_hydrogens geom
_atom_sites_solution_primary direct
_atom_sites_solution_secondary difmap
_audit_creation_method SHELXL-97
_cell_angle_alpha 90.00
_cell_angle_beta 90.00
_cell_angle_gamma 90.00
_cell_formula_units_Z 4
_cell_length_a 8.9730(14)
_cell_length_b 10.0535(15)
_cell_length_c 15.128(2)
_cell_measurement_reflns_used 1024
_cell_measurement_temperature 110(2)
_cell_measurement_theta_max 60.42
_cell_measurement_theta_min 5.28
_cell_volume 1364.7(3)
_computing_cell_refinement 'Bruker FRAMBO'
_computing_data_collection 'Bruker FRAMBO'
_computing_data_reduction 'Bruker SAINT'
_computing_molecular_graphics 'Bruker SHELXTL'
_computing_publication_material 'Bruker SHELXTL'
_computing_structure_refinement 'SHELXL-97 (Sheldrick, 2008)'
_computing_structure_solution 'SHELXS-97 (Sheldrick, 2008)'
_diffrn_ambient_temperature 110(2)
_diffrn_measured_fraction_theta_full 0.931
_diffrn_measured_fraction_theta_max 0.931
_diffrn_measurement_device_type 'MWPC area detector'
_diffrn_measurement_method '\f and \w scans'
_diffrn_radiation_monochromator graphite
_diffrn_radiation_source 'fine-focus sealed tube'
_diffrn_radiation_type CuK\a
_diffrn_radiation_wavelength 1.54178
_diffrn_reflns_av_R_equivalents 0.0506
_diffrn_reflns_av_sigmaI/netI 0.0250
_diffrn_reflns_limit_h_max 10
_diffrn_reflns_limit_h_min -9
_diffrn_reflns_limit_k_max 11
_diffrn_reflns_limit_k_min -11
_diffrn_reflns_limit_l_max 16
_diffrn_reflns_limit_l_min -16
_diffrn_reflns_number 19862
_diffrn_reflns_theta_full 60.02
_diffrn_reflns_theta_max 60.02
_diffrn_reflns_theta_min 7.23
_exptl_absorpt_coefficient_mu 0.970
_exptl_absorpt_correction_T_max 0.8525
_exptl_absorpt_correction_T_min 0.8149
_exptl_absorpt_correction_type multi-scan
_exptl_absorpt_process_details sadabs
_exptl_crystal_colour colorless
_exptl_crystal_density_diffrn 1.398
_exptl_crystal_description 'plate     '
_exptl_crystal_F_000 612
_exptl_crystal_size_max 0.22
_exptl_crystal_size_mid 0.20
_exptl_crystal_size_min 0.17
_refine_diff_density_max 0.280
_refine_diff_density_min -0.236
_refine_diff_density_rms 0.039
_refine_ls_abs_structure_details 'Flack H D (1983), Acta Cryst. A39, 876-881'
_refine_ls_abs_structure_Flack 0.00(18)
_refine_ls_extinction_method none
_refine_ls_goodness_of_fit_ref 1.007
_refine_ls_hydrogen_treatment constr
_refine_ls_matrix_type full
_refine_ls_number_parameters 182
_refine_ls_number_reflns 1905
_refine_ls_number_restraints 0
_refine_ls_restrained_S_all 1.007
_refine_ls_R_factor_all 0.0318
_refine_ls_R_factor_gt 0.0307
_refine_ls_shift/su_max 0.065
_refine_ls_shift/su_mean 0.001
_refine_ls_structure_factor_coef Fsqd
_refine_ls_weighting_details 'calc w=1/[\s^2^(Fo^2^)+(0.0600P)^2^+0.1951P] where P=(Fo^2^+2Fc^2^)/3'
_refine_ls_weighting_scheme calc
_refine_ls_wR_factor_gt 0.0787
_refine_ls_wR_factor_ref 0.0796
_reflns_number_gt 1848
_reflns_number_total 1905
_reflns_threshold_expression >2sigma(I)
_cod_data_source_file ja805680z_si_003.cif
_cod_data_source_block csu
_cod_original_cell_volume 1364.7(4)
_cod_database_code 4108557

loop_
_symmetry_equiv_pos_as_xyz
'x, y, z'
'-x+1/2, -y, z+1/2'
'-x, y+1/2, -z+1/2'
'x+1/2, -y+1/2, -z'

loop_
_atom_site_label
_atom_site_type_symbol
_atom_site_fract_x
_atom_site_fract_y
_atom_site_fract_z
_atom_site_U_iso_or_equiv
_atom_site_adp_type
_atom_site_occupancy
_atom_site_symmetry_multiplicity
_atom_site_calc_flag
_atom_site_refinement_flags
O1WA O 0.73703(15) -0.07816(12) 0.40092(9) 0.0269(3) Uani 1 1 d .
H1WA H 0.7263 -0.0510 0.3483 0.032 Uiso 1 1 d R
H2WA H 0.7911 -0.1459 0.3915 0.032 Uiso 1 1 d R
O1 O 0.74207(15) 0.59127(12) 0.41686(8) 0.0239(3) Uani 1 1 d .
C1 C 0.7872(2) 0.46599(18) 0.40106(11) 0.0212(4) Uani 1 1 d .
O2 O 0.82966(17) 0.43215(14) 0.32881(9) 0.0312(4) Uani 1 1 d .
C2 C 0.7723(2) 0.38044(18) 0.48238(11) 0.0194(4) Uani 1 1 d .
H2A H 0.8714 0.3698 0.5118 0.023 Uiso 1 1 calc R
O3 O 0.59084(14) 0.23198(13) 0.42125(9) 0.0291(3) Uani 1 1 d .
C3 C 0.6675(2) 0.46318(18) 0.54109(12) 0.0200(4) Uani 1 1 d .
H3A H 0.5625 0.4404 0.5249 0.024 Uiso 1 1 calc R
O4 O 0.80744(15) 0.14905(12) 0.46852(9) 0.0299(3) Uani 1 1 d .
H4 H 0.7752 0.0742 0.4512 0.036 Uiso 1 1 d R
C4 C 0.6999(2) 0.60609(18) 0.50829(11) 0.0209(4) Uani 1 1 d .
H4A H 0.6092 0.6634 0.5139 0.025 Uiso 1 1 calc R
O5 O 0.95889(14) 0.63627(12) 0.53305(8) 0.0244(3) Uani 1 1 d .
C5 C 0.71201(19) 0.24567(18) 0.45454(11) 0.0204(4) Uani 1 1 d .
O6 O 0.78065(16) 0.98425(13) 0.72820(8) 0.0303(4) Uani 1 1 d .
C6 C 0.6859(3) 0.44173(18) 0.64018(13) 0.0280(4) Uani 1 1 d .
H6A H 0.7880 0.4683 0.6575 0.034 Uiso 1 1 calc R
H6B H 0.6152 0.5003 0.6719 0.034 Uiso 1 1 calc R
C7 C 0.6598(3) 0.3002(2) 0.66882(13) 0.0347(5) Uani 1 1 d .
H7A H 0.6763 0.2927 0.7327 0.052 Uiso 1 1 calc R
H7B H 0.7290 0.2413 0.6375 0.052 Uiso 1 1 calc R
H7C H 0.5571 0.2746 0.6549 0.052 Uiso 1 1 calc R
C8 C 0.8323(2) 0.66840(17) 0.55675(11) 0.0201(4) Uani 1 1 d .
C9 C 0.80643(16) 0.74958(14) 0.62579(10) 0.0104(3) Uani 1 1 d .
C10 C 0.9301(2) 0.79603(19) 0.68199(12) 0.0254(4) Uani 1 1 d .
H10A H 1.0265 0.7712 0.6548 0.030 Uiso 1 1 calc R
H10B H 0.9239 0.7531 0.7408 0.030 Uiso 1 1 calc R
C11 C 0.9214(2) 0.9454(2) 0.69220(14) 0.0300(5) Uani 1 1 d .
H11A H 1.0024 0.9761 0.7317 0.036 Uiso 1 1 calc R
H11B H 0.9354 0.9881 0.6338 0.036 Uiso 1 1 calc R
C12 C 0.6620(2) 0.94326(19) 0.67147(13) 0.0252(4) Uani 1 1 d .
H12A H 0.6734 0.9867 0.6131 0.030 Uiso 1 1 calc R
H12B H 0.5657 0.9722 0.6970 0.030 Uiso 1 1 calc R
C13 C 0.6606(2) 0.79433(18) 0.65946(12) 0.0227(4) Uani 1 1 d .
H13A H 0.6394 0.7505 0.7167 0.027 Uiso 1 1 calc R
H13B H 0.5812 0.7691 0.6172 0.027 Uiso 1 1 calc R

loop_
_atom_site_aniso_label
_atom_site_aniso_U_11
_atom_site_aniso_U_22
_atom_site_aniso_U_33
_atom_site_aniso_U_23
_atom_site_aniso_U_13
_atom_site_aniso_U_12
O1WA 0.0307(8) 0.0196(6) 0.0305(7) -0.0023(5) -0.0014(6) -0.0002(5)
O1 0.0311(7) 0.0211(6) 0.0194(6) 0.0014(5) -0.0010(5) 0.0009(5)
C1 0.0196(9) 0.0223(9) 0.0218(9) -0.0030(8) -0.0004(7) -0.0050(8)
O2 0.0354(8) 0.0341(8) 0.0240(8) -0.0023(6) 0.0069(6) -0.0037(6)
C2 0.0181(9) 0.0183(9) 0.0219(9) -0.0006(7) -0.0014(7) 0.0003(7)
O3 0.0219(7) 0.0279(7) 0.0373(7) -0.0072(6) -0.0029(6) -0.0015(6)
C3 0.0205(9) 0.0181(8) 0.0213(9) -0.0017(7) 0.0014(7) -0.0029(8)
O4 0.0287(7) 0.0182(6) 0.0428(8) -0.0048(5) -0.0077(6) -0.0008(6)
C4 0.0226(9) 0.0211(9) 0.0191(9) -0.0024(7) 0.0014(7) 0.0020(8)
O5 0.0214(7) 0.0230(7) 0.0287(6) -0.0006(6) 0.0015(5) 0.0005(5)
C5 0.0204(9) 0.0232(9) 0.0176(9) -0.0003(7) 0.0038(7) -0.0009(8)
O6 0.0314(8) 0.0275(7) 0.0320(7) -0.0098(6) -0.0041(6) 0.0044(6)
C6 0.0393(12) 0.0238(9) 0.0211(9) -0.0023(8) 0.0023(8) -0.0045(9)
C7 0.0500(13) 0.0283(11) 0.0258(10) 0.0022(8) 0.0060(9) -0.0036(10)
C8 0.0221(10) 0.0164(8) 0.0219(9) 0.0058(8) 0.0021(7) 0.0017(8)
C9 0.0092(7) 0.0080(7) 0.0140(8) -0.0012(6) -0.0005(6) -0.0015(7)
C10 0.0219(9) 0.0283(10) 0.0259(10) -0.0043(8) -0.0041(8) -0.0010(8)
C11 0.0266(10) 0.0270(11) 0.0363(11) -0.0078(9) -0.0001(9) -0.0017(8)
C12 0.0254(10) 0.0248(10) 0.0256(9) -0.0018(8) -0.0001(8) 0.0034(8)
C13 0.0193(9) 0.0253(10) 0.0237(9) -0.0014(8) 0.0017(7) 0.0013(7)

loop_
_atom_type_symbol
_atom_type_description
_atom_type_scat_dispersion_real
_atom_type_scat_dispersion_imag
_atom_type_scat_source
C C 0.0181 0.0091 'International Tables Vol C Tables 4.2.6.8 and 6.1.1.4'
H H 0.0000 0.0000 'International Tables Vol C Tables 4.2.6.8 and 6.1.1.4'
O O 0.0492 0.0322 'International Tables Vol C Tables 4.2.6.8 and 6.1.1.4'

loop_
_geom_angle_atom_site_label_1
_geom_angle_atom_site_label_2
_geom_angle_atom_site_label_3
_geom_angle
C1 O1 C4 110.28(13)
O2 C1 O1 121.36(16)
O2 C1 C2 127.35(17)
O1 C1 C2 111.27(15)
C1 C2 C5 108.33(14)
C1 C2 C3 102.54(14)
C5 C2 C3 115.14(14)
C6 C3 C2 115.17(16)
C6 C3 C4 115.25(15)
C2 C3 C4 101.66(14)
O1 C4 C8 107.33(14)
O1 C4 C3 105.13(13)
C8 C4 C3 111.86(15)
O3 C5 O4 124.83(17)
O3 C5 C2 122.59(16)
O4 C5 C2 112.55(15)
C12 O6 C11 110.54(14)
C7 C6 C3 113.58(16)
O5 C8 C9 122.87(16)
O5 C8 C4 117.93(16)
C9 C8 C4 119.10(15)
C8 C9 C13 127.31(14)
C8 C9 C10 120.67(15)
C13 C9 C10 111.86(14)
C9 C10 C11 109.56(16)
O6 C11 C10 110.85(16)
O6 C12 C13 111.39(16)
C9 C13 C12 109.72(16)

loop_
_geom_bond_atom_site_label_1
_geom_bond_atom_site_label_2
_geom_bond_distance
O1 C1 1.344(2)
O1 C4 1.442(2)
C1 O2 1.206(2)
C1 C2 1.507(2)
C2 C5 1.519(2)
C2 C3 1.538(3)
O3 C5 1.206(2)
C3 C6 1.523(3)
C3 C4 1.548(3)
O4 C5 1.312(2)
C4 C8 1.530(3)
O5 C8 1.234(2)
O6 C12 1.428(3)
O6 C11 1.430(3)
C6 C7 1.506(3)
C8 C9 1.346(2)
C9 C13 1.474(2)
C9 C10 1.474(2)
C10 C11 1.512(3)
C12 C13 1.508(3)

loop_
_geom_torsion_atom_site_label_1
_geom_torsion_atom_site_label_2
_geom_torsion_atom_site_label_3
_geom_torsion_atom_site_label_4
_geom_torsion
C4 O1 C1 O2 -178.94(16)
C4 O1 C1 C2 2.7(2)
O2 C1 C2 C5 -39.6(2)
O1 C1 C2 C5 138.63(15)
O2 C1 C2 C3 -161.78(18)
O1 C1 C2 C3 16.47(19)
C1 C2 C3 C6 -152.28(15)
C5 C2 C3 C6 90.31(19)
C1 C2 C3 C4 -26.95(17)
C5 C2 C3 C4 -144.36(15)
C1 O1 C4 C8 98.45(16)
C1 O1 C4 C3 -20.78(19)
C6 C3 C4 O1 154.71(16)
C2 C3 C4 O1 29.44(17)
C6 C3 C4 C8 38.6(2)
C2 C3 C4 C8 -86.72(16)
C1 C2 C5 O3 -62.8(2)
C3 C2 C5 O3 51.3(2)
C1 C2 C5 O4 115.36(17)
C3 C2 C5 O4 -130.55(16)
C2 C3 C6 C7 -59.6(2)
C4 C3 C6 C7 -177.53(17)
O1 C4 C8 O5 -35.5(2)
C3 C4 C8 O5 79.36(19)
O1 C4 C8 C9 148.05(14)
C3 C4 C8 C9 -97.14(18)
O5 C8 C9 C13 179.87(16)
C4 C8 C9 C13 -3.8(2)
O5 C8 C9 C10 -5.2(2)
C4 C8 C9 C10 171.14(15)
C8 C9 C10 C11 129.91(17)
C13 C9 C10 C11 -54.4(2)
C12 O6 C11 C10 -60.2(2)
C9 C10 C11 O6 57.1(2)
C11 O6 C12 C13 59.9(2)
C8 C9 C13 C12 -130.85(18)
C10 C9 C13 C12 53.83(19)
O6 C12 C13 C9 -56.1(2)

loop_
_cod_related_entry_id
_cod_related_entry_database
_cod_related_entry_code
1 ChemSpider 30660340
